data_2020724
loop_
_publ_author_name
'Girisha, Marisiddaiah'
'Sagar, Belakavadi K.'
'Yathirajan, Hemmige S.'
'Rathore, Ravindranath S.'
'Glidewell, Christopher'

_publ_section_title
;
 Three closely related 1-(naphthalen-2-yl)prop-2-en-1-ones:
 pseudosymmetry, disorder and supramoleular assembly mediated by
 C---H&#x00B7;&#x00B7;&#x00B7;\p and C---Br&#x00B7;&#x00B7;&#x00B7;\p
 interactions
;
_journal_coeditor_code SK3650
_journal_issue 2
_journal_name_full 'Acta Crystallographica Section C'
_journal_page_first 115
_journal_page_last 120
_journal_paper_doi 10.1107/S205322961700105X
_journal_volume 73
_journal_year 2017
_chemical_formula_iupac 'C19 H13 Br O'
_chemical_formula_moiety 'C19 H13 Br O'
_chemical_formula_sum 'C19 H13 Br O'
_chemical_formula_weight 337.19
_chemical_name_systematic
;
3-(4-Bromophenyl)-1-(naphthalen-2-yl)prop-2-en-1-one
;
_space_group_crystal_system triclinic
_space_group_IT_number 2
_space_group_name_Hall '-P 1'
_space_group_name_H-M_alt 'P -1'
_symmetry_space_group_name_Hall '-P 1'
_symmetry_space_group_name_H-M 'P -1'
_atom_sites_solution_hydrogens geom
_audit_creation_method SHELXL-2014
_cell_angle_alpha 95.007(5)
_cell_angle_beta 90.218(5)
_cell_angle_gamma 92.179(5)
_cell_formula_units_Z 2
_cell_length_a 5.8714(5)
_cell_length_b 7.8616(7)
_cell_length_c 15.5954(13)
_cell_measurement_reflns_used 3816
_cell_measurement_temperature 296(2)
_cell_measurement_theta_max 29.773
_cell_measurement_theta_min 1.311
_cell_volume 716.58(11)
_computing_cell_refinement
;
APEX2 (Bruker, 2012)
;
_computing_data_collection
;
APEX2 (Bruker, 2012)
;
_computing_data_reduction
;
SAINT-Plus (Bruker, 2012)
;
_computing_molecular_graphics
;
PLATON (Spek, 2009)
;
_computing_publication_material
;
SHELXL2014 (Sheldrick, 2015) and PLATON (Spek, 2009)
;
_computing_structure_refinement
;
SHELXL2014 (Sheldrick, 2015)
;
_computing_structure_solution
;
SHELXS86 (Sheldrick, 2008)
;
_diffrn_ambient_temperature 296(2)
_diffrn_measured_fraction_theta_full 0.990
_diffrn_measured_fraction_theta_max 0.985
_diffrn_measurement_device_type 'Bruker Kappa APEXII'
_diffrn_measurement_method '\f and \w scans'
_diffrn_radiation_type MoK\a
_diffrn_radiation_wavelength 0.71073
_diffrn_reflns_av_R_equivalents 0.0542
_diffrn_reflns_limit_h_max 7
_diffrn_reflns_limit_h_min -7
_diffrn_reflns_limit_k_max 9
_diffrn_reflns_limit_k_min -9
_diffrn_reflns_limit_l_max 19
_diffrn_reflns_limit_l_min -19
_diffrn_reflns_number 12745
_diffrn_reflns_theta_full 25.242
_diffrn_reflns_theta_max 26.546
_diffrn_reflns_theta_min 2.603
_diffrn_standards_decay_% 0
_diffrn_standards_interval_count 0
_diffrn_standards_interval_time 0
_diffrn_standards_number 0
_exptl_absorpt_coefficient_mu 2.863
_exptl_absorpt_correction_T_max 0.462
_exptl_absorpt_correction_T_min 0.451
_exptl_absorpt_correction_type multi-scan
_exptl_absorpt_process_details
;
(SADABS; Bruker, 2012)
;
_exptl_crystal_colour colourless
_exptl_crystal_density_diffrn 1.563
_exptl_crystal_description block
_exptl_crystal_F_000 340
_exptl_crystal_size_max 0.300
_exptl_crystal_size_mid 0.280
_exptl_crystal_size_min 0.270
_refine_diff_density_max 0.441
_refine_diff_density_min -0.466
_refine_ls_extinction_method none
_refine_ls_goodness_of_fit_ref 1.051
_refine_ls_hydrogen_treatment constr
_refine_ls_matrix_type full
_refine_ls_number_parameters 190
_refine_ls_number_reflns 2941
_refine_ls_number_restraints 0
_refine_ls_restrained_S_all 1.051
_refine_ls_R_factor_all 0.1039
_refine_ls_R_factor_gt 0.0489
_refine_ls_shift/su_max 0.001
_refine_ls_shift/su_mean 0.000
_refine_ls_structure_factor_coef Fsqd
_refine_ls_weighting_details 'w=1/[\s^2^(Fo^2^)+(0.0164P)^2^+0.6492P] where P=(Fo^2^+2Fc^2^)/3'
_refine_ls_weighting_scheme calc
_refine_ls_wR_factor_gt 0.0705
_refine_ls_wR_factor_ref 0.0822
_reflns_number_gt 1842
_reflns_number_total 2941
_reflns_threshold_expression 'I > 2\s(I)'
_cod_data_source_file sk3650sup1.cif
_cod_data_source_block II
_cod_database_code 2020724
_shelx_space_group_comment
;
The symmetry employed for this shelxl refinement is uniquely defined
by the following loop, which should always be used as a source of
symmetry information in preference to the above space-group names.
They are only intended as comments.
;
_shelx_estimated_absorpt_t_min 0.480
_shelx_estimated_absorpt_t_max 0.512
_shelxl_version_number 2.014

loop_
_space_group_symop_operation_xyz
'x, y, z'
'-x, -y, -z'

loop_
_atom_site_type_symbol
_atom_site_label
_atom_site_fract_x
_atom_site_fract_y
_atom_site_fract_z
_atom_site_U_iso_or_equiv
_atom_site_adp_type
_atom_site_calc_flag
_atom_site_occupancy
C C1 0.5068(6) 0.2375(4) 0.4774(2) 0.0415(9) Uani d 1
O O1 0.7111(4) 0.2606(3) 0.49106(15) 0.0566(7) Uani d 1
C C2 0.3387(6) 0.3049(5) 0.5402(2) 0.0460(9) Uani d 1
H H2 0.1897 0.3177 0.5220 0.055 Uiso calc 1
C C3 0.3935(6) 0.3475(4) 0.6212(2) 0.0407(9) Uani d 1
H H3 0.5422 0.3268 0.6369 0.049 Uiso calc 1
C C11 0.5650(5) 0.1296(4) 0.3265(2) 0.0341(8) Uani d 1
H H11 0.7103 0.1809 0.3314 0.041 Uiso calc 1
C C12 0.4239(5) 0.1438(4) 0.3957(2) 0.0348(8) Uani d 1
C C13 0.2048(6) 0.0631(5) 0.3885(2) 0.0444(9) Uani d 1
H H13 0.1055 0.0734 0.4348 0.053 Uiso calc 1
C C14 0.1380(6) -0.0292(4) 0.3146(2) 0.0454(9) Uani d 1
H H14 -0.0052 -0.0841 0.3118 0.055 Uiso calc 1
C C15 0.2162(6) -0.1383(4) 0.1639(3) 0.0479(10) Uani d 1
H H15 0.0738 -0.1944 0.1591 0.057 Uiso calc 1
C C16 0.3583(7) -0.1484(5) 0.0960(3) 0.0541(11) Uani d 1
H H16 0.3127 -0.2109 0.0451 0.065 Uiso calc 1
C C17 0.5745(7) -0.0651(5) 0.1018(2) 0.0493(10) Uani d 1
H H17 0.6712 -0.0727 0.0546 0.059 Uiso calc 1
C C18 0.6430(6) 0.0265(4) 0.1759(2) 0.0403(9) Uani d 1
H H18 0.7867 0.0808 0.1792 0.048 Uiso calc 1
C C19 0.4979(5) 0.0400(4) 0.2482(2) 0.0334(8) Uani d 1
C C20 0.2798(6) -0.0440(4) 0.2422(2) 0.0376(8) Uani d 1
C C31 0.2512(5) 0.4230(4) 0.6895(2) 0.0345(8) Uani d 1
C C32 0.3290(5) 0.4328(4) 0.7740(2) 0.0398(9) Uani d 1
H H32 0.4694 0.3885 0.7856 0.048 Uiso calc 1
C C33 0.2048(5) 0.5061(4) 0.8411(2) 0.0402(9) Uani d 1
H H33 0.2596 0.5107 0.8973 0.048 Uiso calc 1
C C34 -0.0016(5) 0.5723(4) 0.8236(2) 0.0360(8) Uani d 1
Br Br34 -0.17324(8) 0.67362(6) 0.91526(3) 0.06341(18) Uani d 1
C C35 -0.0841(5) 0.5658(4) 0.7406(2) 0.0387(9) Uani d 1
H H35 -0.2238 0.6115 0.7295 0.046 Uiso calc 1
C C36 0.0415(5) 0.4912(4) 0.6743(2) 0.0397(9) Uani d 1
H H36 -0.0149 0.4863 0.6183 0.048 Uiso calc 1

loop_
_atom_site_aniso_label
_atom_site_aniso_U_11
_atom_site_aniso_U_22
_atom_site_aniso_U_33
_atom_site_aniso_U_12
_atom_site_aniso_U_13
_atom_site_aniso_U_23
C1 0.041(2) 0.049(2) 0.036(2) 0.0112(19) 0.0044(17) 0.0078(18)
O1 0.0424(16) 0.083(2) 0.0434(15) 0.0066(14) 0.0013(12) -0.0014(14)
C2 0.040(2) 0.057(3) 0.040(2) 0.0099(18) 0.0015(17) -0.0001(19)
C3 0.036(2) 0.048(2) 0.039(2) 0.0035(17) 0.0025(17) 0.0061(18)
C11 0.0291(18) 0.032(2) 0.041(2) 0.0014(15) 0.0002(16) 0.0047(17)
C12 0.0329(19) 0.039(2) 0.033(2) 0.0062(16) 0.0026(16) 0.0052(17)
C13 0.038(2) 0.050(2) 0.047(2) 0.0055(18) 0.0140(18) 0.013(2)
C14 0.033(2) 0.039(2) 0.064(3) 0.0000(17) 0.0039(19) 0.008(2)
C15 0.042(2) 0.035(2) 0.066(3) 0.0021(17) -0.017(2) -0.001(2)
C16 0.069(3) 0.044(2) 0.049(3) 0.014(2) -0.012(2) -0.005(2)
C17 0.058(3) 0.051(2) 0.040(2) 0.018(2) 0.0063(19) 0.003(2)
C18 0.040(2) 0.041(2) 0.040(2) 0.0052(17) 0.0028(17) 0.0006(18)
C19 0.036(2) 0.0306(19) 0.034(2) 0.0073(16) -0.0022(16) 0.0044(16)
C20 0.035(2) 0.030(2) 0.049(2) 0.0027(16) -0.0056(17) 0.0034(18)
C31 0.0363(19) 0.032(2) 0.035(2) 0.0004(16) 0.0020(16) 0.0039(16)
C32 0.0321(19) 0.045(2) 0.043(2) 0.0045(16) -0.0002(17) 0.0077(18)
C33 0.041(2) 0.044(2) 0.036(2) 0.0011(17) -0.0035(17) 0.0019(17)
C34 0.0357(19) 0.031(2) 0.041(2) -0.0026(16) 0.0027(16) 0.0002(17)
Br34 0.0648(3) 0.0676(3) 0.0562(3) 0.0145(2) 0.0149(2) -0.0101(2)
C35 0.0284(18) 0.041(2) 0.048(2) 0.0027(16) 0.0000(17) 0.0092(18)
C36 0.038(2) 0.046(2) 0.035(2) 0.0016(17) -0.0016(16) 0.0061(18)

loop_
_atom_type_symbol
_atom_type_description
_atom_type_scat_dispersion_real
_atom_type_scat_dispersion_imag
_atom_type_scat_source
C C 0.0033 0.0016 'International Tables Vol C Tables 4.2.6.8 and 6.1.1.4'
H H 0.0000 0.0000 'International Tables Vol C Tables 4.2.6.8 and 6.1.1.4'
O O 0.0106 0.0060 'International Tables Vol C Tables 4.2.6.8 and 6.1.1.4'
Br Br -0.2901 2.4595 'International Tables Vol C Tables 4.2.6.8 and 6.1.1.4'

loop_
_geom_angle_atom_site_label_1
_geom_angle_atom_site_label_2
_geom_angle_atom_site_label_3
_geom_angle
O1 C1 C2 121.0(3)
O1 C1 C12 120.2(3)
C2 C1 C12 118.9(3)
C3 C2 C1 121.8(3)
C3 C2 H2 119.1
C1 C2 H2 119.1
C2 C3 C31 128.3(3)
C2 C3 H3 115.9
C31 C3 H3 115.9
C12 C11 C19 122.1(3)
C12 C11 H11 118.9
C19 C11 H11 118.9
C11 C12 C13 118.7(3)
C11 C12 C1 119.5(3)
C13 C12 C1 121.8(3)
C14 C13 C12 120.6(3)
C14 C13 H13 119.7
C12 C13 H13 119.7
C13 C14 C20 121.7(3)
C13 C14 H14 119.2
C20 C14 H14 119.2
C16 C15 C20 121.2(4)
C16 C15 H15 119.4
C20 C15 H15 119.4
C15 C16 C17 120.5(4)
C15 C16 H16 119.8
C17 C16 H16 119.8
C18 C17 C16 120.3(3)
C18 C17 H17 119.9
C16 C17 H17 119.9
C17 C18 C19 120.6(3)
C17 C18 H18 119.7
C19 C18 H18 119.7
C11 C19 C18 122.3(3)
C11 C19 C20 118.7(3)
C18 C19 C20 119.0(3)
C14 C20 C15 123.4(3)
C14 C20 C19 118.2(3)
C15 C20 C19 118.4(3)
C32 C31 C36 117.6(3)
C32 C31 C3 119.3(3)
C36 C31 C3 123.1(3)
C33 C32 C31 122.0(3)
C33 C32 H32 119.0
C31 C32 H32 119.0
C34 C33 C32 118.8(3)
C34 C33 H33 120.6
C32 C33 H33 120.6
C33 C34 C35 121.0(3)
C33 C34 Br34 119.1(3)
C35 C34 Br34 119.9(2)
C36 C35 C34 119.5(3)
C36 C35 H35 120.2
C34 C35 H35 120.2
C35 C36 C31 121.1(3)
C35 C36 H36 119.4
C31 C36 H36 119.4

loop_
_geom_bond_atom_site_label_1
_geom_bond_atom_site_label_2
_geom_bond_distance
C1 O1 1.221(4)
C1 C2 1.473(5)
C1 C12 1.485(5)
C2 C3 1.314(4)
C2 H2 0.9300
C3 C31 1.456(4)
C3 H3 0.9300
C11 C12 1.363(4)
C11 C19 1.403(4)
C11 H11 0.9300
C12 C13 1.413(5)
C13 C14 1.355(5)
C13 H13 0.9300
C14 C20 1.405(5)
C14 H14 0.9300
C15 C16 1.349(5)
C15 C20 1.413(5)
C15 H15 0.9300
C16 C17 1.405(5)
C16 H16 0.9300
C17 C18 1.359(5)
C17 H17 0.9300
C18 C19 1.414(4)
C18 H18 0.9300
C19 C20 1.417(4)
C31 C32 1.388(4)
C31 C36 1.389(4)
C32 C33 1.375(4)
C32 H32 0.9300
C33 C34 1.373(4)
C33 H33 0.9300
C34 C35 1.375(4)
C34 Br34 1.889(3)
C35 C36 1.375(4)
C35 H35 0.9300
C36 H36 0.9300

loop_
_geom_hbond_atom_site_label_D
_geom_hbond_atom_site_label_H
_geom_hbond_atom_site_label_A
_geom_hbond_site_symmetry_A
_geom_hbond_distance_DH
_geom_hbond_distance_HA
_geom_hbond_distance_DA
_geom_hbond_angle_DHA
_geom_hbond_publ_flag
C32 H32 Cg4 2_656 0.93 2.85 3.513(3) 129 no

loop_
_geom_torsion_atom_site_label_1
_geom_torsion_atom_site_label_2
_geom_torsion_atom_site_label_3
_geom_torsion_atom_site_label_4
_geom_torsion
O1 C1 C2 C3 -19.8(6)
C12 C1 C2 C3 161.6(3)
C1 C2 C3 C31 176.8(3)
C19 C11 C12 C13 1.1(5)
C19 C11 C12 C1 178.8(3)
O1 C1 C12 C11 -19.9(5)
C2 C1 C12 C11 158.6(3)
O1 C1 C12 C13 157.7(3)
C2 C1 C12 C13 -23.7(5)
C11 C12 C13 C14 1.2(5)
C1 C12 C13 C14 -176.4(3)
C12 C13 C14 C20 -1.9(5)
C20 C15 C16 C17 0.1(5)
C15 C16 C17 C18 0.1(5)
C16 C17 C18 C19 -0.3(5)
C12 C11 C19 C18 179.3(3)
C12 C11 C19 C20 -2.6(5)
C17 C18 C19 C11 178.3(3)
C17 C18 C19 C20 0.2(5)
C13 C14 C20 C15 -179.7(3)
C13 C14 C20 C19 0.3(5)
C16 C15 C20 C14 179.8(3)
C16 C15 C20 C19 -0.2(5)
C11 C19 C20 C14 1.9(4)
C18 C19 C20 C14 180.0(3)
C11 C19 C20 C15 -178.1(3)
C18 C19 C20 C15 0.0(5)
C2 C3 C31 C32 169.5(4)
C2 C3 C31 C36 -12.4(6)
C36 C31 C32 C33 0.3(5)
C3 C31 C32 C33 178.5(3)
C31 C32 C33 C34 -0.4(5)
C32 C33 C34 C35 0.1(5)
C32 C33 C34 Br34 -179.9(2)
C33 C34 C35 C36 0.3(5)
Br34 C34 C35 C36 -179.7(2)
C34 C35 C36 C31 -0.4(5)
C32 C31 C36 C35 0.0(5)
C3 C31 C36 C35 -178.0(3)

_cod_database_fobs_code 2020724
